data_2022351
loop_
_publ_author_name
'Linden, Anthony'
'Basu Baul, Tushar S.'

_publ_section_title
;
 Structural diversity among some dialkyltin(IV) benzoate and related
 derivatives
;
_journal_coeditor_code OV3150
_journal_issue 5
_journal_name_full 'Acta Crystallographica Section C'
_journal_page_first 209
_journal_page_last 220
_journal_paper_doi 10.1107/S2053229621003545
_journal_volume 77
_journal_year 2021
_chemical_formula_iupac '[Sn (C7 H7)2 (C13 H8 Br N2 O3)2]'
_chemical_formula_moiety 'C40 H30 Br2 N4 O6 Sn'
_chemical_formula_sum 'C40 H30 Br2 N4 O6 Sn'
_chemical_formula_weight 941.19
_chemical_name_systematic
;
Dibenzylbis{(<i>E</i>)-5-[(4-bromophenyl)diazenyl]-2-hydroxybenzoato}tin(IV)
;
_space_group_crystal_system monoclinic
_space_group_IT_number 14
_space_group_name_Hall '-P 2yn'
_space_group_name_H-M_alt 'P 1 21/n 1'
_atom_sites_solution_hydrogens mixed
_atom_sites_solution_primary direct
_atom_sites_solution_secondary difmap
_audit_creation_method SHELXL-2018/3
_cell_angle_alpha 90
_cell_angle_beta 107.0174(6)
_cell_angle_gamma 90
_cell_formula_units_Z 4
_cell_length_a 13.68160(10)
_cell_length_b 12.57670(10)
_cell_length_c 22.5401(2)
_cell_measurement_reflns_used 89697
_cell_measurement_temperature 160(2)
_cell_measurement_theta_max 30.0
_cell_measurement_theta_min 2.0
_cell_volume 3708.65(5)
_computing_cell_refinement
;
DENZO-SMN (Otwinowski & Minor, 1997)
;
_computing_data_collection
;
COLLECT (Nonius, 2000)
;
_computing_data_reduction
;
DENZO-SMN and SCALEPACK (Otwinowski & Minor, 1997)
;
_computing_molecular_graphics
;
ORTEPII (Johnson, 1976)
;
_computing_publication_material
;
SHELXL2018 (Sheldrick, 2015), Mercury (Macrae <i>et al.</i>,
2020) and PLATON
(Spek, 2020)
;
_computing_structure_refinement
;
SHELXL2018 (Sheldrick, 2015)
;
_computing_structure_solution
;
SHELXS97 (Sheldrick, 2008)
;
_diffrn_ambient_temperature 160(2)
_diffrn_detector '65 mm CCD camera on \k goniostat'
_diffrn_detector_area_resol_mean 9
_diffrn_measured_fraction_theta_full 0.999
_diffrn_measured_fraction_theta_max 0.999
_diffrn_measurement_device_type 'Nonius KappaCCD area detector'
_diffrn_measurement_method '\f and \w scans with \k offsets'
_diffrn_radiation_monochromator 'horizontally mounted graphite crystal'
_diffrn_radiation_source 'Nonius FR590 sealed tube generator'
_diffrn_radiation_type 'Mo K\a'
_diffrn_radiation_wavelength 0.71073
_diffrn_reflns_av_R_equivalents 0.0591
_diffrn_reflns_av_unetI/netI 0.0308
_diffrn_reflns_limit_h_max 19
_diffrn_reflns_limit_h_min -19
_diffrn_reflns_limit_k_max 16
_diffrn_reflns_limit_k_min -17
_diffrn_reflns_limit_l_max 31
_diffrn_reflns_limit_l_min -31
_diffrn_reflns_number 107473
_diffrn_reflns_theta_full 25.242
_diffrn_reflns_theta_max 30.031
_diffrn_reflns_theta_min 2.044
_diffrn_standards_decay_% 0
_diffrn_standards_number 0
_exptl_absorpt_coefficient_mu 2.897
_exptl_absorpt_correction_T_max 0.843
_exptl_absorpt_correction_T_min 0.652
_exptl_absorpt_correction_type multi-scan
_exptl_absorpt_process_details
;
(SORTAV; Blessing, 1995)
;
_exptl_crystal_colour orange
_exptl_crystal_density_diffrn 1.686
_exptl_crystal_description tablet
_exptl_crystal_F_000 1864
_exptl_crystal_size_max 0.25
_exptl_crystal_size_mid 0.15
_exptl_crystal_size_min 0.10
_refine_diff_density_max 0.685
_refine_diff_density_min -0.873
_refine_ls_extinction_coef 0.00044(10)
_refine_ls_extinction_expression Fc^*^=kFc[1+0.001xFc^2^\l^3^/sin(2\q)]^-1/4^
_refine_ls_extinction_method
;
SHELXL2018 (Sheldrick 2015)
;
_refine_ls_goodness_of_fit_ref 1.043
_refine_ls_hydrogen_treatment mixed
_refine_ls_matrix_type full
_refine_ls_number_parameters 487
_refine_ls_number_reflns 10845
_refine_ls_number_restraints 0
_refine_ls_restrained_S_all 1.043
_refine_ls_R_factor_all 0.0479
_refine_ls_R_factor_gt 0.0316
_refine_ls_shift/su_max 0.002
_refine_ls_shift/su_mean 0.000
_refine_ls_structure_factor_coef Fsqd
_refine_ls_weighting_details 'w=1/[\s^2^(Fo^2^)+(0.0342P)^2^+2.2611P] where P=(Fo^2^+2Fc^2^)/3'
_refine_ls_weighting_scheme calc
_refine_ls_wR_factor_gt 0.0691
_refine_ls_wR_factor_ref 0.0757
_reflns_number_gt 8598
_reflns_number_total 10845
_reflns_threshold_expression 'I > 2\s(I)'
_cod_data_source_file ov3150sup1.cif
_cod_data_source_block II
_cod_depositor_comments 'Adding full bibliography for 2022350--2022354.cif.'
_cod_original_sg_symbol_H-M 'P 21/n'
_cod_database_code 2022351
_cod_database_fobs_code 2022351
_shelx_space_group_comment
;
The symmetry employed for this shelxl refinement is uniquely defined
by the following loop, which should always be used as a source of
symmetry information in preference to the above space-group names.
They are only intended as comments.
;

loop_
_space_group_symop_operation_xyz
'x, y, z'
'-x+1/2, y+1/2, -z+1/2'
'-x, -y, -z'
'x-1/2, -y-1/2, z-1/2'

loop_
_atom_site_type_symbol
_atom_site_label
_atom_site_fract_x
_atom_site_fract_y
_atom_site_fract_z
_atom_site_U_iso_or_equiv
_atom_site_adp_type
_atom_site_calc_flag
_atom_site_occupancy
_atom_site_disorder_assembly
_atom_site_disorder_group
Sn Sn1 1.12288(2) 0.92949(2) 0.21744(2) 0.02364(5) Uani d 1 . .
Br Br1 0.35337(2) 0.38616(2) -0.16642(2) 0.04522(8) Uani d 1 . .
Br Br2 0.24024(2) 1.11571(2) -0.12676(2) 0.04297(7) Uani d 1 . .
O O1 1.03424(11) 0.81362(11) 0.15792(7) 0.0267(3) Uani d 1 . .
O O2 1.18264(11) 0.73803(12) 0.20301(7) 0.0295(3) Uani d 1 . .
O O3 1.21624(12) 0.54381(14) 0.17681(8) 0.0341(4) Uani d 1 . .
H H3 1.227(2) 0.600(2) 0.1896(14) 0.043(9) Uiso d 1 . .
O O4 0.99008(11) 1.02063(12) 0.17848(7) 0.0287(3) Uani d 1 . .
O O5 1.10390(12) 1.12542(12) 0.23962(7) 0.0336(4) Uani d 1 . .
O O6 1.06615(14) 1.32629(15) 0.24788(9) 0.0413(4) Uani d 1 . .
H H6 1.095(2) 1.273(3) 0.2523(14) 0.048(9) Uiso d 1 . .
N N1 0.81504(14) 0.53194(15) 0.02420(8) 0.0293(4) Uani d 1 . .
N N2 0.79016(14) 0.44594(15) -0.00499(9) 0.0312(4) Uani d 1 . .
N N3 0.67967(13) 1.26118(15) 0.08248(8) 0.0290(4) Uani d 1 . .
N N4 0.66500(14) 1.17649(15) 0.05176(9) 0.0304(4) Uani d 1 . .
C C1 1.09302(15) 0.73155(16) 0.16653(9) 0.0241(4) Uani d 1 . .
C C2 1.05433(16) 0.63236(16) 0.13312(9) 0.0246(4) Uani d 1 . .
C C3 1.11879(16) 0.54387(17) 0.13959(10) 0.0275(4) Uani d 1 . .
C C4 1.08292(18) 0.45075(18) 0.10642(11) 0.0336(5) Uani d 1 . .
H H4 1.126847 0.390942 0.110629 0.040 Uiso calc 1 . .
C C5 0.98481(18) 0.44523(18) 0.06788(11) 0.0326(5) Uani d 1 . .
H H5 0.961411 0.381945 0.045143 0.039 Uiso calc 1 . .
C C6 0.91881(16) 0.53244(18) 0.06183(10) 0.0283(4) Uani d 1 . .
C C7 0.95369(16) 0.62502(16) 0.09410(9) 0.0261(4) Uani d 1 . .
H H7 0.909103 0.684281 0.089839 0.031 Uiso calc 1 . .
C C8 0.68605(16) 0.43989(17) -0.04158(10) 0.0282(4) Uani d 1 . .
C C9 0.66170(19) 0.35179(19) -0.08038(11) 0.0353(5) Uani d 1 . .
H H9 0.713574 0.302189 -0.081361 0.042 Uiso calc 1 . .
C C10 0.56283(18) 0.33562(19) -0.11754(11) 0.0347(5) Uani d 1 . .
H H10 0.546201 0.275366 -0.144009 0.042 Uiso calc 1 . .
C C11 0.48879(17) 0.40869(18) -0.11544(10) 0.0312(5) Uani d 1 . .
C C12 0.51050(17) 0.49732(18) -0.07683(10) 0.0316(5) Uani d 1 . .
H H12 0.458157 0.546255 -0.075751 0.038 Uiso calc 1 . .
C C13 0.61031(17) 0.51274(18) -0.03988(10) 0.0313(5) Uani d 1 . .
H H13 0.626884 0.573038 -0.013445 0.038 Uiso calc 1 . .
C C14 1.01655(16) 1.11307(17) 0.20191(10) 0.0270(4) Uani d 1 . .
C C15 0.94456(15) 1.20272(16) 0.18346(9) 0.0246(4) Uani d 1 . .
C C16 0.97321(17) 1.30496(17) 0.20791(10) 0.0295(4) Uani d 1 . .
C C17 0.90408(19) 1.38837(18) 0.19048(11) 0.0348(5) Uani d 1 . .
H H17 0.922534 1.457432 0.207046 0.042 Uiso calc 1 . .
C C18 0.80892(18) 1.37121(18) 0.14927(11) 0.0312(5) Uani d 1 . .
H H18 0.762175 1.428724 0.137696 0.037 Uiso calc 1 . .
C C19 0.78022(16) 1.27034(17) 0.12426(9) 0.0258(4) Uani d 1 . .
C C20 0.84821(15) 1.18649(17) 0.14157(9) 0.0252(4) Uani d 1 . .
H H20 0.829109 1.117652 0.124835 0.030 Uiso calc 1 . .
C C21 0.56306(16) 1.16501(18) 0.01224(10) 0.0289(4) Uani d 1 . .
C C22 0.47863(17) 1.21300(19) 0.02333(11) 0.0338(5) Uani d 1 . .
H H22 0.487192 1.256449 0.058965 0.041 Uiso calc 1 . .
C C23 0.38202(18) 1.1977(2) -0.01744(12) 0.0371(5) Uani d 1 . .
H H23 0.324028 1.230242 -0.010048 0.045 Uiso calc 1 . .
C C24 0.37124(17) 1.13422(18) -0.06909(11) 0.0326(5) Uani d 1 . .
C C25 0.45375(19) 1.0834(2) -0.07959(11) 0.0382(5) Uani d 1 . .
H H25 0.444656 1.038832 -0.114839 0.046 Uiso calc 1 . .
C C26 0.55027(19) 1.0977(2) -0.03824(12) 0.0364(5) Uani d 1 . .
H H26 0.607427 1.061489 -0.044466 0.044 Uiso calc 1 . .
C C27 1.23394(17) 0.9824(2) 0.17457(11) 0.0345(5) Uani d 1 . .
H H271 1.274498 1.040539 0.199706 0.041 Uiso calc 1 . .
H H272 1.281210 0.923037 0.174009 0.041 Uiso calc 1 . .
C C28 1.18727(16) 1.02131(18) 0.10939(10) 0.0289(4) Uani d 1 . .
C C29 1.15565(19) 1.1265(2) 0.09827(11) 0.0367(5) Uani d 1 . .
H H29 1.163412 1.173705 0.132262 0.044 Uiso calc 1 . .
C C30 1.1131(2) 1.1634(2) 0.03845(12) 0.0470(7) Uani d 1 . .
H H30 1.091423 1.235306 0.031672 0.056 Uiso calc 1 . .
C C31 1.1021(2) 1.0965(3) -0.01115(13) 0.0511(7) Uani d 1 . .
H H31 1.073282 1.122162 -0.052203 0.061 Uiso calc 1 . .
C C32 1.1324(2) 0.9933(3) -0.00152(13) 0.0537(8) Uani d 1 . .
H H32 1.124292 0.946947 -0.035900 0.064 Uiso calc 1 . .
C C33 1.1756(2) 0.9551(2) 0.05899(13) 0.0436(6) Uani d 1 . .
H H33 1.197067 0.883071 0.065309 0.052 Uiso calc 1 . .
C C34 1.11013(17) 0.88479(18) 0.30603(10) 0.0295(5) Uani d 1 . .
H H341 1.177731 0.861067 0.332684 0.035 Uiso calc 1 . .
H H342 1.089104 0.947379 0.325971 0.035 Uiso calc 1 . .
C C35 1.03402(16) 0.79736(17) 0.30103(9) 0.0262(4) Uani d 1 . .
C C36 1.06646(18) 0.69271(18) 0.31317(11) 0.0316(5) Uani d 1 . .
H H36 1.137571 0.677401 0.326086 0.038 Uiso calc 1 . .
C C37 0.9968(2) 0.6103(2) 0.30672(12) 0.0387(5) Uani d 1 . .
H H37 1.020131 0.539084 0.314606 0.046 Uiso calc 1 . .
C C38 0.89273(19) 0.6322(2) 0.28872(11) 0.0376(5) Uani d 1 . .
H H38 0.844633 0.576106 0.284560 0.045 Uiso calc 1 . .
C C39 0.85972(18) 0.7355(2) 0.27695(10) 0.0355(5) Uani d 1 . .
H H39 0.788575 0.750619 0.264705 0.043 Uiso calc 1 . .
C C40 0.92922(17) 0.81773(19) 0.28278(10) 0.0308(5) Uani d 1 . .
H H40 0.905311 0.888640 0.274277 0.037 Uiso calc 1 . .

loop_
_atom_site_aniso_label
_atom_site_aniso_U_11
_atom_site_aniso_U_22
_atom_site_aniso_U_33
_atom_site_aniso_U_12
_atom_site_aniso_U_13
_atom_site_aniso_U_23
Sn1 0.02239(7) 0.01846(7) 0.02550(7) -0.00111(5) -0.00014(5) 0.00225(5)
Br1 0.03174(13) 0.03595(14) 0.05510(16) -0.00582(10) -0.00740(11) -0.00544(11)
Br2 0.03208(13) 0.04611(16) 0.04141(14) -0.00977(11) -0.00380(10) 0.00158(11)
O1 0.0273(7) 0.0195(7) 0.0282(7) 0.0003(6) 0.0004(6) -0.0008(6)
O2 0.0267(7) 0.0252(8) 0.0304(8) -0.0004(6) -0.0010(6) -0.0007(6)
O3 0.0263(8) 0.0271(9) 0.0392(9) 0.0044(7) -0.0054(7) -0.0047(7)
O4 0.0254(7) 0.0202(7) 0.0346(8) 0.0010(6) -0.0005(6) -0.0005(6)
O5 0.0284(8) 0.0264(8) 0.0360(8) -0.0014(6) -0.0063(6) 0.0032(6)
O6 0.0376(9) 0.0239(9) 0.0475(10) -0.0030(7) -0.0112(8) -0.0047(7)
N1 0.0283(9) 0.0261(9) 0.0290(9) -0.0018(7) 0.0013(7) -0.0022(7)
N2 0.0278(9) 0.0276(10) 0.0329(10) -0.0019(7) 0.0007(7) -0.0043(7)
N3 0.0253(9) 0.0277(10) 0.0311(9) 0.0030(7) 0.0038(7) 0.0010(7)
N4 0.0270(9) 0.0289(10) 0.0316(9) 0.0032(7) 0.0028(7) -0.0013(7)
C1 0.0254(10) 0.0224(10) 0.0225(9) 0.0000(8) 0.0041(7) -0.0003(7)
C2 0.0259(10) 0.0215(10) 0.0238(9) -0.0012(8) 0.0032(8) 0.0011(7)
C3 0.0235(10) 0.0259(11) 0.0294(10) 0.0019(8) 0.0020(8) 0.0003(8)
C4 0.0292(11) 0.0256(12) 0.0416(13) 0.0052(9) 0.0033(9) -0.0048(9)
C5 0.0322(11) 0.0255(11) 0.0355(12) 0.0004(9) 0.0028(9) -0.0079(9)
C6 0.0254(10) 0.0280(11) 0.0276(10) -0.0003(8) 0.0019(8) -0.0004(8)
C7 0.0265(10) 0.0214(10) 0.0270(10) 0.0012(8) 0.0024(8) 0.0013(8)
C8 0.0276(10) 0.0247(11) 0.0280(10) -0.0039(8) 0.0016(8) 0.0004(8)
C9 0.0357(12) 0.0250(11) 0.0402(13) 0.0013(9) 0.0035(10) -0.0042(9)
C10 0.0354(12) 0.0247(11) 0.0372(12) -0.0061(9) 0.0000(10) -0.0049(9)
C11 0.0275(11) 0.0288(12) 0.0319(11) -0.0066(9) 0.0001(9) 0.0029(9)
C12 0.0291(11) 0.0296(12) 0.0340(11) -0.0008(9) 0.0059(9) -0.0014(9)
C13 0.0311(11) 0.0276(12) 0.0326(11) -0.0027(9) 0.0051(9) -0.0046(9)
C14 0.0276(10) 0.0213(10) 0.0282(10) -0.0017(8) 0.0018(8) 0.0025(8)
C15 0.0261(10) 0.0199(10) 0.0245(9) -0.0011(8) 0.0026(8) -0.0001(7)
C16 0.0304(11) 0.0244(11) 0.0284(10) -0.0034(9) 0.0005(8) -0.0010(8)
C17 0.0417(13) 0.0190(10) 0.0390(12) -0.0016(9) 0.0044(10) -0.0053(9)
C18 0.0332(11) 0.0230(11) 0.0362(12) 0.0051(9) 0.0082(9) -0.0004(9)
C19 0.0253(10) 0.0270(11) 0.0230(9) 0.0016(8) 0.0035(8) -0.0001(8)
C20 0.0262(10) 0.0209(10) 0.0261(10) 0.0000(8) 0.0039(8) -0.0007(8)
C21 0.0271(10) 0.0262(11) 0.0293(11) -0.0006(9) 0.0020(8) 0.0004(8)
C22 0.0307(11) 0.0328(12) 0.0350(12) 0.0011(9) 0.0048(9) -0.0064(9)
C23 0.0265(11) 0.0364(13) 0.0451(14) 0.0014(10) 0.0051(10) -0.0054(10)
C24 0.0277(11) 0.0296(12) 0.0339(11) -0.0059(9) -0.0010(9) 0.0026(9)
C25 0.0392(13) 0.0402(14) 0.0330(12) -0.0060(11) 0.0071(10) -0.0088(10)
C26 0.0324(12) 0.0358(13) 0.0410(13) 0.0004(10) 0.0105(10) -0.0084(10)
C27 0.0256(11) 0.0349(13) 0.0386(12) -0.0025(9) 0.0024(9) 0.0129(10)
C28 0.0229(10) 0.0300(12) 0.0331(11) 0.0002(9) 0.0069(8) 0.0052(9)
C29 0.0399(13) 0.0337(13) 0.0346(12) 0.0034(10) 0.0080(10) 0.0069(10)
C30 0.0483(15) 0.0506(17) 0.0422(14) 0.0141(13) 0.0135(12) 0.0193(12)
C31 0.0479(16) 0.070(2) 0.0322(13) 0.0005(14) 0.0074(11) 0.0115(13)
C32 0.0634(19) 0.066(2) 0.0359(14) -0.0111(16) 0.0215(13) -0.0134(13)
C33 0.0518(16) 0.0363(14) 0.0482(15) 0.0037(12) 0.0234(13) -0.0030(11)
C34 0.0322(11) 0.0263(11) 0.0261(10) -0.0051(9) 0.0024(8) -0.0019(8)
C35 0.0296(10) 0.0254(11) 0.0220(9) -0.0021(8) 0.0050(8) -0.0015(8)
C36 0.0305(11) 0.0281(11) 0.0357(12) 0.0009(9) 0.0090(9) 0.0041(9)
C37 0.0447(14) 0.0257(12) 0.0461(14) -0.0028(10) 0.0141(11) 0.0042(10)
C38 0.0384(13) 0.0363(13) 0.0392(13) -0.0131(10) 0.0134(10) -0.0024(10)
C39 0.0275(11) 0.0452(15) 0.0329(12) -0.0034(10) 0.0072(9) -0.0028(10)
C40 0.0315(11) 0.0279(11) 0.0309(11) 0.0010(9) 0.0060(9) -0.0006(9)

loop_
_atom_type_symbol
_atom_type_description
_atom_type_scat_dispersion_real
_atom_type_scat_dispersion_imag
_atom_type_scat_source
C C 0.0033 0.0016 'International Tables Vol C Tables 4.2.6.8 and 6.1.1.4'
H H 0.0000 0.0000 'International Tables Vol C Tables 4.2.6.8 and 6.1.1.4'
Br Br -0.2901 2.4595 'International Tables Vol C Tables 4.2.6.8 and 6.1.1.4'
N N 0.0061 0.0033 'International Tables Vol C Tables 4.2.6.8 and 6.1.1.4'
O O 0.0106 0.0060 'International Tables Vol C Tables 4.2.6.8 and 6.1.1.4'
Sn Sn -0.6537 1.4246 'International Tables Vol C Tables 4.2.6.8 and 6.1.1.4'

loop_
_geom_angle_atom_site_label_1
_geom_angle_atom_site_label_2
_geom_angle_atom_site_label_3
_geom_angle_site_symmetry_1
_geom_angle_site_symmetry_3
_geom_angle
_geom_angle_publ_flag
O1 Sn1 O2 . . 54.69(5) y
O1 Sn1 O4 . . 81.12(6) y
O1 Sn1 O5 . . 136.25(5) y
O1 Sn1 C27 . . 106.31(8) y
O1 Sn1 C34 . . 102.97(7) y
O2 Sn1 O4 . . 135.78(5) y
O2 Sn1 O5 . . 168.06(5) y
O2 Sn1 C27 . . 86.57(8) y
O2 Sn1 C34 . . 89.30(7) y
O4 Sn1 O5 . . 55.27(5) y
O4 Sn1 C27 . . 106.44(7) y
O4 Sn1 C34 . . 103.69(8) y
O5 Sn1 C27 . . 85.08(8) y
O5 Sn1 C34 . . 91.74(7) y
C27 Sn1 C34 . . 140.54(9) y
O1 Sn1 O3 . 2_755 164.01(5) ?
O4 Sn1 O3 . 2_755 113.64(5) ?
C34 Sn1 O3 . 2_755 68.56(7) ?
C27 Sn1 O3 . 2_755 76.28(7) ?
O5 Sn1 O3 . 2_755 59.16(5) ?
O2 Sn1 O3 . 2_755 110.47(5) ?
C1 O1 Sn1 . . 103.93(12) ?
C1 O2 Sn1 . . 81.95(12) ?
C3 O3 Sn1 . 2_745 146.18(14) ?
C3 O3 H3 . . 106(2) ?
Sn1 O3 H3 2_745 . 97(2) ?
C14 O4 Sn1 . . 102.46(12) ?
C14 O5 Sn1 . . 83.04(12) ?
C16 O6 H6 . . 105(2) ?
N2 N1 C6 . . 112.60(18) ?
N1 N2 C8 . . 114.82(18) ?
N4 N3 C19 . . 113.63(18) ?
N3 N4 C21 . . 113.59(18) ?
O2 C1 O1 . . 119.38(18) ?
O2 C1 C2 . . 121.50(18) ?
O1 C1 C2 . . 119.12(17) ?
C3 C2 C7 . . 119.04(19) ?
C3 C2 C1 . . 119.90(18) ?
C7 C2 C1 . . 121.06(19) ?
O3 C3 C4 . . 117.35(19) ?
O3 C3 C2 . . 122.80(19) ?
C4 C3 C2 . . 119.85(19) ?
C5 C4 C3 . . 120.4(2) ?
C5 C4 H4 . . 119.8 ?
C3 C4 H4 . . 119.8 ?
C4 C5 C6 . . 120.4(2) ?
C4 C5 H5 . . 119.8 ?
C6 C5 H5 . . 119.8 ?
C7 C6 C5 . . 119.6(2) ?
C7 C6 N1 . . 116.58(19) ?
C5 C6 N1 . . 123.8(2) ?
C6 C7 C2 . . 120.65(19) ?
C6 C7 H7 . . 119.7 ?
C2 C7 H7 . . 119.7 ?
C9 C8 C13 . . 119.9(2) ?
C9 C8 N2 . . 115.0(2) ?
C13 C8 N2 . . 125.13(19) ?
C10 C9 C8 . . 120.7(2) ?
C10 C9 H9 . . 119.7 ?
C8 C9 H9 . . 119.7 ?
C11 C10 C9 . . 118.7(2) ?
C11 C10 H10 . . 120.7 ?
C9 C10 H10 . . 120.7 ?
C10 C11 C12 . . 122.1(2) ?
C10 C11 Br1 . . 118.52(17) ?
C12 C11 Br1 . . 119.42(18) ?
C13 C12 C11 . . 118.6(2) ?
C13 C12 H12 . . 120.7 ?
C11 C12 H12 . . 120.7 ?
C12 C13 C8 . . 120.0(2) ?
C12 C13 H13 . . 120.0 ?
C8 C13 H13 . . 120.0 ?
O5 C14 O4 . . 119.19(19) ?
O5 C14 C15 . . 121.37(19) ?
O4 C14 C15 . . 119.44(18) ?
C20 C15 C16 . . 119.90(19) ?
C20 C15 C14 . . 120.02(18) ?
C16 C15 C14 . . 120.08(18) ?
O6 C16 C17 . . 117.9(2) ?
O6 C16 C15 . . 122.8(2) ?
C17 C16 C15 . . 119.34(19) ?
C18 C17 C16 . . 120.2(2) ?
C18 C17 H17 . . 119.9 ?
C16 C17 H17 . . 119.9 ?
C17 C18 C19 . . 120.9(2) ?
C17 C18 H18 . . 119.6 ?
C19 C18 H18 . . 119.6 ?
C20 C19 C18 . . 119.44(19) ?
C20 C19 N3 . . 124.27(19) ?
C18 C19 N3 . . 116.27(19) ?
C19 C20 C15 . . 120.24(19) ?
C19 C20 H20 . . 119.9 ?
C15 C20 H20 . . 119.9 ?
C26 C21 C22 . . 120.0(2) ?
C26 C21 N4 . . 116.1(2) ?
C22 C21 N4 . . 123.8(2) ?
C23 C22 C21 . . 120.2(2) ?
C23 C22 H22 . . 119.9 ?
C21 C22 H22 . . 119.9 ?
C24 C23 C22 . . 119.0(2) ?
C24 C23 H23 . . 120.5 ?
C22 C23 H23 . . 120.5 ?
C25 C24 C23 . . 121.5(2) ?
C25 C24 Br2 . . 118.91(18) ?
C23 C24 Br2 . . 119.64(18) ?
C24 C25 C26 . . 119.4(2) ?
C24 C25 H25 . . 120.3 ?
C26 C25 H25 . . 120.3 ?
C25 C26 C21 . . 119.8(2) ?
C25 C26 H26 . . 120.1 ?
C21 C26 H26 . . 120.1 ?
C28 C27 Sn1 . . 112.94(14) ?
C28 C27 H271 . . 109.0 ?
Sn1 C27 H271 . . 109.0 ?
C28 C27 H272 . . 109.0 ?
Sn1 C27 H272 . . 109.0 ?
H271 C27 H272 . . 107.8 ?
C33 C28 C29 . . 118.1(2) ?
C33 C28 C27 . . 121.5(2) ?
C29 C28 C27 . . 120.4(2) ?
C30 C29 C28 . . 120.9(2) ?
C30 C29 H29 . . 119.5 ?
C28 C29 H29 . . 119.5 ?
C31 C30 C29 . . 120.2(3) ?
C31 C30 H30 . . 119.9 ?
C29 C30 H30 . . 119.9 ?
C32 C31 C30 . . 120.0(3) ?
C32 C31 H31 . . 120.0 ?
C30 C31 H31 . . 120.0 ?
C31 C32 C33 . . 120.3(3) ?
C31 C32 H32 . . 119.9 ?
C33 C32 H32 . . 119.9 ?
C28 C33 C32 . . 120.5(3) ?
C28 C33 H33 . . 119.7 ?
C32 C33 H33 . . 119.7 ?
C35 C34 Sn1 . . 111.69(14) ?
C35 C34 H341 . . 109.3 ?
Sn1 C34 H341 . . 109.3 ?
C35 C34 H342 . . 109.3 ?
Sn1 C34 H342 . . 109.3 ?
H341 C34 H342 . . 107.9 ?
C36 C35 C40 . . 118.3(2) ?
C36 C35 C34 . . 120.4(2) ?
C40 C35 C34 . . 121.3(2) ?
C37 C36 C35 . . 121.1(2) ?
C37 C36 H36 . . 119.4 ?
C35 C36 H36 . . 119.4 ?
C36 C37 C38 . . 119.8(2) ?
C36 C37 H37 . . 120.1 ?
C38 C37 H37 . . 120.1 ?
C39 C38 C37 . . 119.6(2) ?
C39 C38 H38 . . 120.2 ?
C37 C38 H38 . . 120.2 ?
C38 C39 C40 . . 120.6(2) ?
C38 C39 H39 . . 119.7 ?
C40 C39 H39 . . 119.7 ?
C39 C40 C35 . . 120.6(2) ?
C39 C40 H40 . . 119.7 ?
C35 C40 H40 . . 119.7 ?

loop_
_geom_bond_atom_site_label_1
_geom_bond_atom_site_label_2
_geom_bond_site_symmetry_2
_geom_bond_distance
_geom_bond_publ_flag
Sn1 O1 . 2.1077(14) y
Sn1 O2 . 2.5939(15) y
Sn1 O4 . 2.1100(14) y
Sn1 O5 . 2.5426(16) y
Sn1 C27 . 2.132(2) y
Sn1 C34 . 2.130(2) y
Sn1 O3 2_755 3.0858(16) y
Br1 C11 . 1.894(2) ?
Br2 C24 . 1.895(2) ?
O1 C1 . 1.288(2) ?
O2 C1 . 1.263(2) ?
O3 C3 . 1.352(3) ?
O3 H3 . 0.77(3) ?
O4 C14 . 1.284(3) ?
O5 C14 . 1.257(2) ?
O6 C16 . 1.353(3) ?
O6 H6 . 0.76(3) ?
N1 N2 . 1.260(3) y
N1 C6 . 1.425(3) ?
N2 C8 . 1.424(3) ?
N3 N4 . 1.254(3) ?
N3 C19 . 1.426(3) ?
N4 C21 . 1.425(3) ?
C1 C2 . 1.473(3) ?
C2 C3 . 1.401(3) ?
C2 C7 . 1.403(3) ?
C3 C4 . 1.399(3) ?
C4 C5 . 1.371(3) ?
C4 H4 . 0.9500 ?
C5 C6 . 1.402(3) ?
C5 H5 . 0.9500 ?
C6 C7 . 1.382(3) ?
C7 H7 . 0.9500 ?
C8 C9 . 1.390(3) ?
C8 C13 . 1.392(3) ?
C9 C10 . 1.382(3) ?
C9 H9 . 0.9500 ?
C10 C11 . 1.379(3) ?
C10 H10 . 0.9500 ?
C11 C12 . 1.392(3) ?
C12 C13 . 1.389(3) ?
C12 H12 . 0.9500 ?
C13 H13 . 0.9500 ?
C14 C15 . 1.475(3) ?
C15 C20 . 1.394(3) ?
C15 C16 . 1.409(3) ?
C16 C17 . 1.390(3) ?
C17 C18 . 1.377(3) ?
C17 H17 . 0.9500 ?
C18 C19 . 1.397(3) ?
C18 H18 . 0.9500 ?
C19 C20 . 1.385(3) ?
C20 H20 . 0.9500 ?
C21 C26 . 1.388(3) ?
C21 C22 . 1.389(3) ?
C22 C23 . 1.385(3) ?
C22 H22 . 0.9500 ?
C23 C24 . 1.383(3) ?
C23 H23 . 0.9500 ?
C24 C25 . 1.377(4) ?
C25 C26 . 1.387(3) ?
C25 H25 . 0.9500 ?
C26 H26 . 0.9500 ?
C27 C28 . 1.502(3) ?
C27 H271 . 0.9900 ?
C27 H272 . 0.9900 ?
C28 C33 . 1.379(3) ?
C28 C29 . 1.392(3) ?
C29 C30 . 1.383(3) ?
C29 H29 . 0.9500 ?
C30 C31 . 1.372(4) ?
C30 H30 . 0.9500 ?
C31 C32 . 1.360(5) ?
C31 H31 . 0.9500 ?
C32 C33 . 1.403(4) ?
C32 H32 . 0.9500 ?
C33 H33 . 0.9500 ?
C34 C35 . 1.496(3) ?
C34 H341 . 0.9900 ?
C34 H342 . 0.9900 ?
C35 C36 . 1.390(3) ?
C35 C40 . 1.395(3) ?
C36 C37 . 1.387(3) ?
C36 H36 . 0.9500 ?
C37 C38 . 1.389(4) ?
C37 H37 . 0.9500 ?
C38 C39 . 1.376(4) ?
C38 H38 . 0.9500 ?
C39 C40 . 1.385(3) ?
C39 H39 . 0.9500 ?
C40 H40 . 0.9500 ?

loop_
_geom_hbond_atom_site_label_D
_geom_hbond_atom_site_label_H
_geom_hbond_atom_site_label_A
_geom_hbond_site_symmetry_A
_geom_hbond_distance_DH
_geom_hbond_distance_HA
_geom_hbond_distance_DA
_geom_hbond_angle_DHA
_geom_hbond_publ_flag
O3 H3 O2 . 0.77(3) 1.89(3) 2.586(2) 152(3) yes
O3 H3 O5 2_745 0.77(3) 2.42(3) 2.818(2) 114(3) yes
O6 H6 O5 . 0.76(3) 1.89(3) 2.596(2) 153(3) yes

loop_
_geom_torsion_atom_site_label_1
_geom_torsion_atom_site_label_2
_geom_torsion_atom_site_label_3
_geom_torsion_atom_site_label_4
_geom_torsion_site_symmetry_1
_geom_torsion_site_symmetry_2
_geom_torsion_site_symmetry_3
_geom_torsion_site_symmetry_4
_geom_torsion
_geom_torsion_publ_flag
C6 N1 N2 C8 . . . . 177.82(18) ?
C19 N3 N4 C21 . . . . 177.10(18) ?
Sn1 O2 C1 O1 . . . . 1.81(17) ?
Sn1 O2 C1 C2 . . . . -178.70(19) ?
Sn1 O1 C1 O2 . . . . -2.3(2) ?
Sn1 O1 C1 C2 . . . . 178.23(15) ?
O2 C1 C2 C3 . . . . -2.6(3) ?
O1 C1 C2 C3 . . . . 176.92(19) ?
O2 C1 C2 C7 . . . . 178.11(19) ?
O1 C1 C2 C7 . . . . -2.4(3) ?
Sn1 O3 C3 C4 2_745 . . . -52.7(3) ?
Sn1 O3 C3 C2 2_745 . . . 127.6(2) ?
C7 C2 C3 O3 . . . . -179.1(2) ?
C1 C2 C3 O3 . . . . 1.6(3) ?
C7 C2 C3 C4 . . . . 1.2(3) ?
C1 C2 C3 C4 . . . . -178.1(2) ?
O3 C3 C4 C5 . . . . 179.9(2) ?
C2 C3 C4 C5 . . . . -0.4(4) ?
C3 C4 C5 C6 . . . . -0.8(4) ?
C4 C5 C6 C7 . . . . 1.2(4) ?
C4 C5 C6 N1 . . . . -178.1(2) ?
N2 N1 C6 C7 . . . . 178.1(2) ?
N2 N1 C6 C5 . . . . -2.6(3) ?
C5 C6 C7 C2 . . . . -0.3(3) ?
N1 C6 C7 C2 . . . . 178.98(19) ?
C3 C2 C7 C6 . . . . -0.8(3) ?
C1 C2 C7 C6 . . . . 178.5(2) ?
N1 N2 C8 C9 . . . . 171.5(2) ?
N1 N2 C8 C13 . . . . -9.8(3) ?
C13 C8 C9 C10 . . . . 0.1(4) ?
N2 C8 C9 C10 . . . . 178.9(2) ?
C8 C9 C10 C11 . . . . 0.1(4) ?
C9 C10 C11 C12 . . . . -0.5(4) ?
C9 C10 C11 Br1 . . . . -179.97(19) ?
C10 C11 C12 C13 . . . . 0.7(4) ?
Br1 C11 C12 C13 . . . . -179.82(17) ?
C11 C12 C13 C8 . . . . -0.5(3) ?
C9 C8 C13 C12 . . . . 0.1(3) ?
N2 C8 C13 C12 . . . . -178.5(2) ?
Sn1 O5 C14 O4 . . . . 1.63(19) ?
Sn1 O5 C14 C15 . . . . -177.6(2) ?
Sn1 O4 C14 O5 . . . . -2.0(2) ?
Sn1 O4 C14 C15 . . . . 177.22(16) ?
O5 C14 C15 C20 . . . . -180.0(2) ?
O4 C14 C15 C20 . . . . 0.8(3) ?
O5 C14 C15 C16 . . . . 0.3(3) ?
O4 C14 C15 C16 . . . . -178.9(2) ?
C20 C15 C16 O6 . . . . -178.8(2) ?
C14 C15 C16 O6 . . . . 0.9(3) ?
C20 C15 C16 C17 . . . . 0.9(3) ?
C14 C15 C16 C17 . . . . -179.4(2) ?
O6 C16 C17 C18 . . . . 179.1(2) ?
C15 C16 C17 C18 . . . . -0.6(4) ?
C16 C17 C18 C19 . . . . -0.1(4) ?
C17 C18 C19 C20 . . . . 0.5(3) ?
C17 C18 C19 N3 . . . . 179.5(2) ?
N4 N3 C19 C20 . . . . -15.1(3) ?
N4 N3 C19 C18 . . . . 166.0(2) ?
C18 C19 C20 C15 . . . . -0.2(3) ?
N3 C19 C20 C15 . . . . -179.07(19) ?
C16 C15 C20 C19 . . . . -0.5(3) ?
C14 C15 C20 C19 . . . . 179.8(2) ?
N3 N4 C21 C26 . . . . 156.8(2) ?
N3 N4 C21 C22 . . . . -26.1(3) ?
C26 C21 C22 C23 . . . . -2.9(4) ?
N4 C21 C22 C23 . . . . -180.0(2) ?
C21 C22 C23 C24 . . . . -0.1(4) ?
C22 C23 C24 C25 . . . . 2.2(4) ?
C22 C23 C24 Br2 . . . . -178.11(19) ?
C23 C24 C25 C26 . . . . -1.4(4) ?
Br2 C24 C25 C26 . . . . 179.0(2) ?
C24 C25 C26 C21 . . . . -1.6(4) ?
C22 C21 C26 C25 . . . . 3.8(4) ?
N4 C21 C26 C25 . . . . -179.0(2) ?
Sn1 C27 C28 C33 . . . . -94.1(2) ?
Sn1 C27 C28 C29 . . . . 86.8(2) ?
C33 C28 C29 C30 . . . . 0.5(4) ?
C27 C28 C29 C30 . . . . 179.6(2) ?
C28 C29 C30 C31 . . . . -0.5(4) ?
C29 C30 C31 C32 . . . . 0.5(4) ?
C30 C31 C32 C33 . . . . -0.4(5) ?
C29 C28 C33 C32 . . . . -0.5(4) ?
C27 C28 C33 C32 . . . . -179.6(2) ?
C31 C32 C33 C28 . . . . 0.4(4) ?
Sn1 C34 C35 C36 . . . . 99.9(2) ?
Sn1 C34 C35 C40 . . . . -78.5(2) ?
C40 C35 C36 C37 . . . . 0.7(3) ?
C34 C35 C36 C37 . . . . -177.8(2) ?
C35 C36 C37 C38 . . . . -0.9(4) ?
C36 C37 C38 C39 . . . . 0.5(4) ?
C37 C38 C39 C40 . . . . 0.1(4) ?
C38 C39 C40 C35 . . . . -0.4(3) ?
C36 C35 C40 C39 . . . . 0.0(3) ?
C34 C35 C40 C39 . . . . 178.4(2) ?
